data_7124841
loop_
_publ_author_name
'Li, Meiqi'
'Zhang, Qi'
'Wang, Jian-Rong'
'Mei, Xuefeng'

_publ_section_title
;
 Mechanochromism triggered fluorescent color switching among polymorphs of
 a natural fluorescence pigment.
;
_journal_issue 75
_journal_name_full 'Chemical communications (Cambridge, England)'
_journal_page_first 11288
_journal_page_last 11291
_journal_paper_doi 10.1039/c6cc04958c
_journal_volume 52
_journal_year 2016
_chemical_formula_moiety 'C15 H10 O5'
_chemical_formula_sum 'C15 H10 O5'
_chemical_formula_weight 270.23
_space_group_crystal_system monoclinic
_space_group_IT_number 14
_space_group_name_Hall '-P 2yn'
_space_group_name_H-M_alt 'P 1 21/n 1'
_atom_sites_solution_hydrogens mixed
_audit_creation_date 2016-08-15
_audit_creation_method
;
Olex2 1.2-dev
(compiled 2016.07.26 svn.r3321 for OlexSys, GUI svn.r3563)
;
_audit_update_record
;
2016-08-18 deposited with the CCDC.
2016-08-22 downloaded from the CCDC.
;
_cell_angle_alpha 90
_cell_angle_beta 95.706(3)
_cell_angle_gamma 90
_cell_formula_units_Z 4
_cell_length_a 12.6343(6)
_cell_length_b 3.6437(2)
_cell_length_c 31.2026(14)
_cell_measurement_reflns_used 2393
_cell_measurement_temperature 100
_cell_measurement_theta_max 22.962
_cell_measurement_theta_min 2.421
_cell_volume 1429.31(12)
_computing_cell_refinement 'SAINT v7.68A (Bruker, 2009)'
_computing_data_collection 'SMART (Bruker, 2009)'
_computing_data_reduction 'SAINT v7.68A (Bruker, 2009)'
_computing_molecular_graphics 'Olex2 (Dolomanov et al., 2009)'
_computing_publication_material 'Olex2 (Dolomanov et al., 2009)'
_computing_structure_refinement 'ShelXL (Sheldrick, 2015)'
_diffrn_ambient_temperature 100.0
_diffrn_measured_fraction_theta_full 0.999
_diffrn_measured_fraction_theta_max 0.999
_diffrn_measurement_device_type 'Bruker APEX-II CCD'
_diffrn_measurement_method '\f and \w scans'
_diffrn_radiation_type MoK\a
_diffrn_radiation_wavelength 0.71073
_diffrn_reflns_av_R_equivalents 0.0556
_diffrn_reflns_av_unetI/netI 0.0384
_diffrn_reflns_Laue_measured_fraction_full 0.999
_diffrn_reflns_Laue_measured_fraction_max 0.999
_diffrn_reflns_limit_h_max 14
_diffrn_reflns_limit_h_min -14
_diffrn_reflns_limit_k_max 4
_diffrn_reflns_limit_k_min -4
_diffrn_reflns_limit_l_max 36
_diffrn_reflns_limit_l_min -36
_diffrn_reflns_number 19465
_diffrn_reflns_point_group_measured_fraction_full 0.999
_diffrn_reflns_point_group_measured_fraction_max 0.999
_diffrn_reflns_theta_full 24.449
_diffrn_reflns_theta_max 24.449
_diffrn_reflns_theta_min 1.686
_exptl_absorpt_coefficient_mu 0.095
_exptl_absorpt_correction_T_max 0.7451
_exptl_absorpt_correction_T_min 0.6461
_exptl_absorpt_correction_type multi-scan
_exptl_absorpt_process_details
;
SADABS-2008/1 (Bruker,2008) was used for absorption correction.
wR2(int) was 0.0942 before and 0.0561 after correction.
The Ratio of minimum to maximum transmission is 0.8671.
The \l/2 correction factor is 0.0015.
;
_exptl_crystal_colour orange
_exptl_crystal_colour_primary orange
_exptl_crystal_density_diffrn 1.256
_exptl_crystal_description needle
_exptl_crystal_F_000 560
_exptl_crystal_size_max 0.41
_exptl_crystal_size_mid 0.12
_exptl_crystal_size_min 0.04
_refine_diff_density_max 0.399
_refine_diff_density_min -0.220
_refine_diff_density_rms 0.049
_refine_ls_extinction_coef 0.006(3)
_refine_ls_extinction_expression Fc^*^=kFc[1+0.001xFc^2^\l^3^/sin(2\q)]^-1/4^
_refine_ls_extinction_method 'SHELXL-2014/7 (Sheldrick 2014'
_refine_ls_goodness_of_fit_ref 1.050
_refine_ls_hydrogen_treatment constr
_refine_ls_matrix_type full
_refine_ls_number_parameters 184
_refine_ls_number_reflns 2367
_refine_ls_number_restraints 6
_refine_ls_restrained_S_all 1.069
_refine_ls_R_factor_all 0.1033
_refine_ls_R_factor_gt 0.0609
_refine_ls_shift/su_max 0.000
_refine_ls_shift/su_mean 0.000
_refine_ls_structure_factor_coef Fsqd
_refine_ls_weighting_details 'w=1/[\s^2^(Fo^2^)+(0.0915P)^2^+0.7811P] where P=(Fo^2^+2Fc^2^)/3'
_refine_ls_weighting_scheme calc
_refine_ls_wR_factor_gt 0.1686
_refine_ls_wR_factor_ref 0.1967
_reflns_Friedel_coverage 0.000
_reflns_number_gt 1354
_reflns_number_total 2367
_reflns_threshold_expression 'I > 2\s(I)'
_cod_data_source_file c6cc04958c2.cif
_cod_data_source_block mo_2015467_0m_sq_s
_cod_database_code 7124841
_shelx_space_group_comment
;
The symmetry employed for this shelxl refinement is uniquely defined
by the following loop, which should always be used as a source of
symmetry information in preference to the above space-group names.
They are only intended as comments.
;
_olex2_refinement_description
;
1. Fixed Uiso
 At 1.2 times of:
  All C(H) groups
 At 1.5 times of:
  All C(H,H,H) groups, All O(H) groups
2. Shared sites
{O4, C16}
{C15, O15}
3. Uiso/Uaniso restraints and constraints
Uanis(O4) \\sim Ueq: with sigma of 0.005 and sigma for terminal atoms of 0.01
Uanis(O4) = Uanis(C16)
Uanis(C15) = Uanis(O15)
4. Others
 Fixed Sof: O4(0.5) H4(0.5) C15(0.5) H15A(0.5) H15B(0.5) H15C(0.5) C16(0.5)
 H16A(0.5) H16B(0.5) H16C(0.5) O15(0.5) H15(0.5)
5.a Riding coordinates:
 O4(H4), C15(H15A,H15B,H15C), C16(H16A,H16B,H16C), O15(H15)
5.b Aromatic/amide H refined with riding coordinates:
 C7(H7), C2(H2), C5(H5A), C4(H4A)
5.c Idealised tetrahedral OH refined as rotating group:
 O0AA(H0AA), O5(H5)
;
_shelx_shelxl_version_number 2014/7
_olex2_submission_special_instructions 'No special instructions were received'

loop_
_space_group_symop_operation_xyz
'x, y, z'
'-x+1/2, y+1/2, -z+1/2'
'-x, -y, -z'
'x-1/2, -y-1/2, z-1/2'

loop_
_atom_site_label
_atom_site_type_symbol
_atom_site_fract_x
_atom_site_fract_y
_atom_site_fract_z
_atom_site_U_iso_or_equiv
_atom_site_adp_type
_atom_site_occupancy
_atom_site_site_symmetry_order
_atom_site_calc_flag
_atom_site_refinement_flags_posn
_atom_site_refinement_flags_adp
_atom_site_refinement_flags_occupancy
_atom_site_disorder_assembly
_atom_site_disorder_group
O0AA O 0.3381(2) 1.3658(7) 0.19804(7) 0.0735(9) Uani 1 1 d . . . . .
H0AA H 0.3828 1.3211 0.1805 0.110 Uiso 1 1 calc GR . . . .
O2AA O 0.40387(19) 1.1233(7) 0.12811(7) 0.0609(7) Uani 1 1 d . . . . .
O5 O 0.47318(18) 0.8820(8) 0.05863(9) 0.0724(8) Uani 1 1 d . . . . .
H5 H 0.4774 0.9816 0.0830 0.109 Uiso 1 1 calc GR . . . .
O5AA O -0.00021(18) 0.8584(7) 0.06248(7) 0.0535(7) Uani 1 1 d . . . . .
O4 O -0.0387(3) 1.3822(10) 0.20933(12) 0.1042(14) Uani 0.5 1 d . U P A 1
H4 H -0.0191 1.4212 0.2355 0.156 Uiso 0.5 1 d R . P A 1
C15 C 0.2184(3) 0.4792(8) -0.05663(8) 0.0731(11) Uani 0.5 1 d . . P B 1
H15A H 0.2827 0.3826 -0.0677 0.110 Uiso 0.5 1 d R . P B 1
H15B H 0.1882 0.6746 -0.0757 0.110 Uiso 0.5 1 d R . P B 1
H15C H 0.1662 0.2813 -0.0555 0.110 Uiso 0.5 1 d R . P B 1
C6 C 0.2448(3) 0.6250(9) -0.01392(9) 0.0489(9) Uani 1 1 d . . . . .
C7 C 0.3476(3) 0.6870(9) 0.00270(12) 0.0589(11) Uani 1 1 d . . . . .
H7 H 0.4042 0.6334 -0.0142 0.071 Uiso 1 1 calc R . . . .
C8 C 0.3701(3) 0.8290(9) 0.04435(11) 0.0505(9) Uani 1 1 d . . . . .
C13 C 0.2870(2) 0.9089(8) 0.06964(9) 0.0354(7) Uani 1 1 d . . . . .
C9 C 0.3091(3) 1.0615(8) 0.11275(10) 0.0432(9) Uani 1 1 d . . . . .
C11 C 0.2205(3) 1.1452(8) 0.13751(8) 0.0393(8) Uani 1 1 d . . . . .
C1 C 0.2397(3) 1.2921(9) 0.17946(10) 0.0541(10) Uani 1 1 d . . . . .
C2 C 0.1560(4) 1.3691(9) 0.20322(11) 0.0664(12) Uani 1 1 d . . . . .
H2 H 0.1696 1.4674 0.2314 0.080 Uiso 1 1 calc R . . . .
C5 C 0.1616(3) 0.7024(8) 0.01088(9) 0.0400(8) Uani 1 1 d . . . . .
H5A H 0.0903 0.6580 -0.0006 0.048 Uiso 1 1 calc R . . . .
C14 C 0.1817(2) 0.8419(7) 0.05172(8) 0.0323(7) Uani 1 1 d . . . . .
C10 C 0.0921(3) 0.9228(8) 0.07723(9) 0.0351(7) Uani 1 1 d . . . . .
C12 C 0.1154(2) 1.0804(8) 0.12102(8) 0.0357(8) Uani 1 1 d . . . . .
C4 C 0.0325(3) 1.1593(9) 0.14469(10) 0.0518(9) Uani 1 1 d . . . . .
H4A H -0.0387 1.1162 0.1330 0.062 Uiso 1 1 calc R . . . .
C3 C 0.0539(4) 1.3052(10) 0.18655(12) 0.0639(11) Uani 1 1 d . . . . .
C16 C -0.0387(3) 1.3822(10) 0.20933(12) 0.1042(14) Uani 0.5 1 d . . P A 2
H16A H -0.0433 1.6471 0.2143 0.156 Uiso 0.5 1 d R . P A 2
H16B H -0.0316 1.2536 0.2370 0.156 Uiso 0.5 1 d R . P A 2
H16C H -0.1029 1.2983 0.1920 0.156 Uiso 0.5 1 d R . P A 2
O15 O 0.2184(3) 0.4792(8) -0.05663(8) 0.0731(11) Uani 0.5 1 d . . P B 2
H15 H 0.2240 0.2494 -0.0559 0.110 Uiso 0.5 1 d R . P B 2

loop_
_atom_site_aniso_label
_atom_site_aniso_U_11
_atom_site_aniso_U_22
_atom_site_aniso_U_33
_atom_site_aniso_U_23
_atom_site_aniso_U_13
_atom_site_aniso_U_12
O0AA 0.120(2) 0.0380(15) 0.0541(14) 0.0013(13) -0.0334(15) -0.0119(17)
O2AA 0.0594(16) 0.0437(15) 0.0749(16) 0.0095(13) -0.0173(12) -0.0127(13)
O5 0.0500(16) 0.0605(19) 0.109(2) 0.0178(17) 0.0182(14) -0.0031(14)
O5AA 0.0531(15) 0.0526(16) 0.0527(13) 0.0018(12) -0.0053(11) 0.0044(13)
O4 0.151(3) 0.062(2) 0.113(3) 0.004(2) 0.078(3) 0.024(2)
C15 0.136(3) 0.0428(17) 0.0382(15) -0.0042(13) -0.0031(16) 0.0334(19)
C6 0.089(3) 0.0222(17) 0.0364(17) 0.0097(14) 0.0116(18) 0.017(2)
C7 0.086(3) 0.034(2) 0.063(2) 0.0199(19) 0.039(2) 0.018(2)
C8 0.052(2) 0.032(2) 0.070(2) 0.0195(18) 0.0169(18) 0.0024(18)
C13 0.0470(19) 0.0186(16) 0.0405(16) 0.0075(13) 0.0033(14) 0.0013(15)
C9 0.060(2) 0.0159(16) 0.0510(19) 0.0136(14) -0.0081(17) -0.0064(16)
C11 0.069(2) 0.0150(15) 0.0331(16) 0.0042(13) 0.0002(15) -0.0028(16)
C1 0.101(3) 0.0164(17) 0.0417(19) 0.0068(15) -0.007(2) -0.0032(19)
C2 0.139(4) 0.0209(18) 0.0379(19) 0.0009(15) 0.003(2) -0.001(2)
C5 0.063(2) 0.0186(16) 0.0376(16) 0.0048(13) 0.0005(15) 0.0071(16)
C14 0.0511(19) 0.0117(14) 0.0334(15) 0.0060(12) 0.0013(13) 0.0056(14)
C10 0.0480(19) 0.0198(16) 0.0369(16) 0.0060(13) 0.0009(14) 0.0047(15)
C12 0.057(2) 0.0154(15) 0.0347(16) 0.0064(13) 0.0055(14) 0.0048(15)
C4 0.077(2) 0.0280(18) 0.053(2) 0.0033(17) 0.0175(18) 0.0097(19)
C3 0.118(3) 0.0260(19) 0.053(2) 0.0034(17) 0.037(2) 0.013(2)
C16 0.151(3) 0.062(2) 0.113(3) 0.004(2) 0.078(3) 0.024(2)
O15 0.136(3) 0.0428(17) 0.0382(15) -0.0042(13) -0.0031(16) 0.0334(19)

loop_
_atom_type_symbol
_atom_type_description
_atom_type_scat_dispersion_real
_atom_type_scat_dispersion_imag
_atom_type_scat_source
C C 0.0033 0.0016 'International Tables Vol C Tables 4.2.6.8 and 6.1.1.4'
H H 0.0000 0.0000 'International Tables Vol C Tables 4.2.6.8 and 6.1.1.4'
O O 0.0106 0.0060 'International Tables Vol C Tables 4.2.6.8 and 6.1.1.4'

loop_
_geom_angle_atom_site_label_1
_geom_angle_atom_site_label_2
_geom_angle_atom_site_label_3
_geom_angle
C1 O0AA H0AA 109.5
C8 O5 H5 109.5
C3 O4 H4 109.5
H15A C15 H15B 109.5
H15A C15 H15C 109.5
H15B C15 H15C 109.5
C6 C15 H15A 109.5
C6 C15 H15B 109.4
C6 C15 H15C 109.4
C7 C6 C15 122.3(3)
C7 C6 C5 119.7(3)
C7 C6 O15 122.3(3)
C5 C6 C15 118.0(3)
C5 C6 O15 118.0(3)
C6 C7 H7 119.6
C6 C7 C8 120.7(3)
C8 C7 H7 119.6
O5 C8 C7 117.4(3)
O5 C8 C13 122.4(3)
C7 C8 C13 120.1(3)
C8 C13 C9 120.8(3)
C8 C13 C14 118.0(3)
C14 C13 C9 121.2(3)
O2AA C9 C13 120.3(3)
O2AA C9 C11 120.7(3)
C11 C9 C13 118.9(3)
C1 C11 C9 120.1(3)
C12 C11 C9 121.5(3)
C12 C11 C1 118.4(3)
O0AA C1 C11 122.8(4)
O0AA C1 C2 116.9(3)
C2 C1 C11 120.3(4)
C1 C2 H2 119.7
C3 C2 C1 120.5(3)
C3 C2 H2 119.7
C6 C5 H5A 119.7
C14 C5 C6 120.7(3)
C14 C5 H5A 119.7
C13 C14 C10 119.6(3)
C5 C14 C13 120.8(3)
C5 C14 C10 119.6(3)
O5AA C10 C14 120.5(3)
O5AA C10 C12 120.8(3)
C14 C10 C12 118.7(3)
C11 C12 C10 120.0(3)
C4 C12 C11 121.1(3)
C4 C12 C10 119.0(3)
C12 C4 H4A 120.3
C12 C4 C3 119.5(4)
C3 C4 H4A 120.3
C2 C3 O4 123.9(4)
C2 C3 C4 120.3(4)
C2 C3 C16 123.9(4)
C4 C3 O4 115.9(4)
C4 C3 C16 115.9(4)
C3 C16 H16A 109.3
C3 C16 H16B 109.4
C3 C16 H16C 109.4
H16A C16 H16B 109.5
H16A C16 H16C 109.6
H16B C16 H16C 109.7
C6 O15 H15 109.3

loop_
_geom_bond_atom_site_label_1
_geom_bond_atom_site_label_2
_geom_bond_distance
O0AA H0AA 0.8400
O0AA C1 1.345(4)
O2AA C9 1.265(4)
O5 H5 0.8400
O5 C8 1.347(4)
O5AA C10 1.233(3)
O4 H4 0.8400
O4 C3 1.455(5)
C15 H15A 0.9800
C15 H15B 0.9799
C15 H15C 0.9800
C15 C6 1.443(4)
C6 C7 1.368(5)
C6 C5 1.395(4)
C6 O15 1.443(4)
C7 H7 0.9500
C7 C8 1.402(5)
C8 C13 1.406(4)
C13 C9 1.457(4)
C13 C14 1.412(4)
C9 C11 1.454(4)
C11 C1 1.413(4)
C11 C12 1.396(4)
C1 C2 1.380(5)
C2 H2 0.9500
C2 C3 1.362(5)
C5 H5A 0.9500
C5 C14 1.372(4)
C14 C10 1.477(4)
C10 C12 1.484(4)
C12 C4 1.371(4)
C4 H4A 0.9500
C4 C3 1.411(5)
C3 C16 1.455(5)
C16 H16A 0.9800
C16 H16B 0.9791
C16 H16C 0.9788
O15 H15 0.8402

loop_
_geom_torsion_atom_site_label_1
_geom_torsion_atom_site_label_2
_geom_torsion_atom_site_label_3
_geom_torsion_atom_site_label_4
_geom_torsion
O0AA C1 C2 C3 179.4(3)
O2AA C9 C11 C1 -1.0(4)
O2AA C9 C11 C12 179.7(3)
O5 C8 C13 C9 1.2(5)
O5 C8 C13 C14 -179.7(3)
O5AA C10 C12 C11 178.8(3)
O5AA C10 C12 C4 -1.1(4)
C15 C6 C7 C8 -180.0(3)
C15 C6 C5 C14 -179.9(3)
C6 C7 C8 O5 179.8(3)
C6 C7 C8 C13 0.1(5)
C6 C5 C14 C13 -0.3(4)
C6 C5 C14 C10 179.8(3)
C7 C6 C5 C14 0.3(4)
C7 C8 C13 C9 -179.1(3)
C7 C8 C13 C14 0.0(4)
C8 C13 C9 O2AA -0.2(4)
C8 C13 C9 C11 179.1(3)
C8 C13 C14 C5 0.1(4)
C8 C13 C14 C10 -179.9(3)
C13 C9 C11 C1 179.8(3)
C13 C9 C11 C12 0.5(4)
C13 C14 C10 O5AA -178.4(3)
C13 C14 C10 C12 1.2(4)
C9 C13 C14 C5 179.2(2)
C9 C13 C14 C10 -0.8(4)
C9 C11 C1 O0AA 1.0(4)
C9 C11 C1 C2 -179.4(3)
C9 C11 C12 C10 -0.1(4)
C9 C11 C12 C4 179.8(3)
C11 C1 C2 C3 -0.1(5)
C11 C12 C4 C3 -0.6(4)
C1 C11 C12 C10 -179.4(3)
C1 C11 C12 C4 0.5(4)
C1 C2 C3 O4 -179.4(3)
C1 C2 C3 C4 0.0(5)
C1 C2 C3 C16 -179.4(3)
C5 C6 C7 C8 -0.2(5)
C5 C14 C10 O5AA 1.6(4)
C5 C14 C10 C12 -178.8(2)
C14 C13 C9 O2AA -179.3(3)
C14 C13 C9 C11 0.0(4)
C14 C10 C12 C11 -0.7(4)
C14 C10 C12 C4 179.4(3)
C10 C12 C4 C3 179.3(3)
C12 C11 C1 O0AA -179.6(3)
C12 C11 C1 C2 -0.1(4)
C12 C4 C3 O4 179.8(3)
C12 C4 C3 C2 0.4(5)
C12 C4 C3 C16 179.8(3)
O15 C6 C7 C8 -180.0(3)
O15 C6 C5 C14 -179.9(3)

loop_
_smtbx_masks_void_nr
_smtbx_masks_void_average_x
_smtbx_masks_void_average_y
_smtbx_masks_void_average_z
_smtbx_masks_void_volume
_smtbx_masks_void_count_electrons
1 -0.250 -0.781 0.250 157.9 55.1
2 0.250 -0.099 0.750 157.9 55.1
